data_7010782
loop_
_publ_author_name
'Adams, Harry'
'Morris, Michael J.'
'Mountford, Philip'
'Patel, Rushmiben'
'Spey, Sharon E.'

_publ_section_title
;
 A dimolybdenum complex with an alkyne ligand parallel to the
 metal--metal bond: synthesis, structure and cluster formation
 reactions of
 [Mo2(&#x00B5;-\h1,\h1-C2Ph2)(&#x00B5;-S)(&#x00B5;-SPri)2Cp2]
;
_journal_issue 18
_journal_name_full 'Journal of the Chemical Society, Dalton Transactions'
_journal_page_first 2601
_journal_paper_doi 10.1039/b103698j
_journal_year 2001
_chemical_formula_sum 'C35 H39 Mo2 O5.5 Ru2 S3'
_chemical_formula_weight 1037.86
_chemical_name_systematic
; 
? 
;
_space_group_IT_number 15
_symmetry_cell_setting monoclinic
_symmetry_space_group_name_Hall '-C 2yc'
_symmetry_space_group_name_H-M 'C 1 2/c 1'
_atom_sites_solution_hydrogens geom
_atom_sites_solution_primary direct
_atom_sites_solution_secondary difmap
_audit_creation_method SHELXL-97
_cell_angle_alpha 90.00
_cell_angle_beta 97.8980(10)
_cell_angle_gamma 90.00
_cell_formula_units_Z 8
_cell_length_a 9.7777(5)
_cell_length_b 23.9675(14)
_cell_length_c 32.4670(18)
_cell_measurement_reflns_used 121
_cell_measurement_temperature 150(2)
_cell_volume 7536.4(7)
_computing_structure_refinement 'SHELXL-97 (Sheldrick, 1997)'
_computing_structure_solution 'SHELXS-97 (Sheldrick, 1990)'
_diffrn_ambient_temperature 150(2)
_diffrn_measured_fraction_theta_full 0.958
_diffrn_measured_fraction_theta_max 0.958
_diffrn_radiation_monochromator graphite
_diffrn_radiation_source 'fine-focus sealed tube'
_diffrn_radiation_type MoK\a
_diffrn_radiation_wavelength 0.71073
_diffrn_reflns_av_R_equivalents 0.0892
_diffrn_reflns_av_sigmaI/netI 0.0762
_diffrn_reflns_limit_h_max 13
_diffrn_reflns_limit_h_min -11
_diffrn_reflns_limit_k_max 31
_diffrn_reflns_limit_k_min -20
_diffrn_reflns_limit_l_max 39
_diffrn_reflns_limit_l_min -43
_diffrn_reflns_number 22828
_diffrn_reflns_theta_full 28.31
_diffrn_reflns_theta_max 28.31
_diffrn_reflns_theta_min 1.70
_exptl_absorpt_coefficient_mu 1.643
_exptl_absorpt_correction_T_max 0.9679
_exptl_absorpt_correction_T_min 0.6746
_exptl_absorpt_correction_type multi-scan
_exptl_crystal_colour black
_exptl_crystal_density_diffrn 1.829
_exptl_crystal_density_method 'not measured'
_exptl_crystal_description block
_exptl_crystal_F_000 4104
_exptl_crystal_size_max 0.26
_exptl_crystal_size_mid 0.15
_exptl_crystal_size_min 0.02
_refine_diff_density_max 1.577
_refine_diff_density_min -1.225
_refine_diff_density_rms 0.250
_refine_ls_extinction_coef 0.00165(7)
_refine_ls_extinction_expression Fc^*^=kFc[1+0.001xFc^2^\l^3^/sin(2\q)]^-1/4^
_refine_ls_extinction_method SHELXL
_refine_ls_goodness_of_fit_ref 1.166
_refine_ls_hydrogen_treatment mixed
_refine_ls_matrix_type full
_refine_ls_number_parameters 417
_refine_ls_number_reflns 8976
_refine_ls_number_restraints 1
_refine_ls_restrained_S_all 1.166
_refine_ls_R_factor_all 0.0693
_refine_ls_R_factor_gt 0.0553
_refine_ls_shift/su_max 0.001
_refine_ls_shift/su_mean 0.000
_refine_ls_structure_factor_coef Fsqd
_refine_ls_weighting_details 'calc w=1/[\s^2^(Fo^2^)+(0.0381P)^2^+73.8817P] where P=(Fo^2^+2Fc^2^)/3'
_refine_ls_weighting_scheme calc
_refine_ls_wR_factor_gt 0.1200
_refine_ls_wR_factor_ref 0.1266
_reflns_number_gt 7654
_reflns_number_total 8976
_reflns_threshold_expression >2sigma(I)
_cod_data_source_file b103698j.txt
_cod_data_source_block ims21a
_cod_depositor_comments
;
The following automatic conversions were performed:
'_symmetry_cell_setting' value 'Monoclinic' changed to 'monoclinic'
according to '/home/saulius/struct/CIF-dictionaries/cif_core.dic'
dictionary named 'cif_core.dic' version 2.4.1 from 2010-06-29.

Automatic conversion script
Id: cif_fix_enum 1527 2010-12-29 10:47:43Z saulius 
;
_cod_original_sg_symbol_H-M C2/c
_cod_original_formula_sum 'C35 H39 Mo2 O5.50 Ru2 S3'
_cod_database_code 7010782

loop_
_symmetry_equiv_pos_as_xyz
'x, y, z'
'-x, y, -z+1/2'
'x+1/2, y+1/2, z'
'-x+1/2, y+1/2, -z+1/2'
'-x, -y, -z'
'x, -y, z-1/2'
'-x+1/2, -y+1/2, -z'
'x+1/2, -y+1/2, z-1/2'

loop_
_atom_site_label
_atom_site_type_symbol
_atom_site_fract_x
_atom_site_fract_y
_atom_site_fract_z
_atom_site_U_iso_or_equiv
_atom_site_adp_type
_atom_site_occupancy
_atom_site_symmetry_multiplicity
_atom_site_calc_flag
_atom_site_refinement_flags
_atom_site_disorder_assembly
_atom_site_disorder_group
Mo1 Mo 1.07205(4) 0.075446(19) 0.086560(15) 0.01492(12) Uani 1 1 d . . .
Mo2 Mo 0.82851(4) 0.126523(19) 0.059533(14) 0.01343(12) Uani 1 1 d . . .
Ru1 Ru 0.82186(4) 0.019716(18) 0.094116(14) 0.01668(12) Uani 1 1 d . . .
Ru2 Ru 0.91162(4) 0.103348(19) 0.146036(14) 0.01622(12) Uani 1 1 d . . .
S1 S 0.90737(13) 0.04191(6) 0.03268(4) 0.0173(3) Uani 1 1 d . . .
S2 S 0.69451(13) 0.05989(6) 0.14202(4) 0.0191(3) Uani 1 1 d . . .
S3 S 1.04943(13) 0.15235(6) 0.03594(4) 0.0170(3) Uani 1 1 d . . .
O1 O 0.9401(6) -0.0838(2) 0.13970(17) 0.0427(13) Uani 1 1 d . . .
O2 O 0.5772(5) -0.0389(2) 0.04409(19) 0.0442(13) Uani 1 1 d . . .
O3 O 1.0758(5) 0.0254(3) 0.20801(16) 0.0436(13) Uani 1 1 d . . .
O4 O 0.8666(7) 0.1775(2) 0.21971(16) 0.0494(14) Uani 1 1 d . . .
C1 C 0.8945(7) -0.0449(3) 0.1226(2) 0.0271(13) Uani 1 1 d . . .
C2 C 0.6703(6) -0.0182(2) 0.0633(2) 0.0249(13) Uani 1 1 d . . .
C3 C 1.0110(6) 0.0543(3) 0.1844(2) 0.0277(13) Uani 1 1 d . . .
C4 C 0.8831(7) 0.1518(3) 0.1909(2) 0.0270(13) Uani 1 1 d . . .
C5 C 1.2766(6) 0.0538(3) 0.1326(2) 0.0284(14) Uani 1 1 d . . .
H5A H 1.3028 0.0695 0.1612 0.034 Uiso 1 1 calc R . .
C6 C 1.2085(6) 0.0030(3) 0.1231(2) 0.0294(14) Uani 1 1 d . . .
H6A H 1.1768 -0.0235 0.1436 0.035 Uiso 1 1 calc R . .
C7 C 1.2033(6) -0.0061(3) 0.0802(2) 0.0280(14) Uani 1 1 d . . .
H7A H 1.1686 -0.0408 0.0652 0.034 Uiso 1 1 calc R . .
C8 C 1.2690(6) 0.0384(3) 0.0628(2) 0.0269(13) Uani 1 1 d . . .
H8A H 1.2916 0.0404 0.0337 0.032 Uiso 1 1 calc R . .
C9 C 1.3148(6) 0.0759(3) 0.0956(2) 0.0286(14) Uani 1 1 d . . .
H9A H 1.3747 0.1093 0.0935 0.034 Uiso 1 1 calc R . .
C10 C 0.6401(6) 0.1246(2) 0.00539(18) 0.0196(11) Uani 1 1 d . . .
H10A H 0.6317 0.1000 -0.0197 0.024 Uiso 1 1 calc R . .
C11 C 0.6926(6) 0.1795(2) 0.00796(18) 0.0206(11) Uani 1 1 d . . .
H11A H 0.7278 0.2003 -0.0151 0.025 Uiso 1 1 calc R . .
C12 C 0.6757(5) 0.2016(2) 0.04696(19) 0.0210(12) Uani 1 1 d . . .
H12A H 0.6949 0.2410 0.0561 0.025 Uiso 1 1 calc R . .
C13 C 0.6114(5) 0.1602(3) 0.06923(19) 0.0206(12) Uani 1 1 d . . .
H13A H 0.5772 0.1656 0.0966 0.025 Uiso 1 1 calc R . .
C14 C 0.5885(5) 0.1125(3) 0.0433(2) 0.0221(12) Uani 1 1 d . . .
H14A H 0.5368 0.0781 0.0494 0.026 Uiso 1 1 calc R . .
C15 C 1.0673(5) 0.1522(2) 0.12033(17) 0.0161(10) Uani 1 1 d . . .
C16 C 0.9360(5) 0.1777(2) 0.10727(17) 0.0173(11) Uani 1 1 d . . .
C17 C 1.1902(6) 0.1815(3) 0.14284(19) 0.0224(12) Uani 1 1 d . . .
C18 C 1.2784(6) 0.2117(3) 0.1206(2) 0.0261(13) Uani 1 1 d . . .
H18A H 1.2572 0.2145 0.0912 0.031 Uiso 1 1 calc R . .
C19 C 1.3958(7) 0.2375(3) 0.1405(2) 0.0341(15) Uani 1 1 d . . .
H19A H 1.4531 0.2582 0.1246 0.041 Uiso 1 1 calc R . .
C20 C 1.4314(8) 0.2334(4) 0.1837(3) 0.051(2) Uani 1 1 d . . .
H20A H 1.5131 0.2504 0.1973 0.061 Uiso 1 1 calc R . .
C21 C 1.3450(8) 0.2041(4) 0.2060(3) 0.052(2) Uani 1 1 d . . .
H21A H 1.3662 0.2017 0.2354 0.062 Uiso 1 1 calc R . .
C22 C 1.2265(7) 0.1779(3) 0.1859(2) 0.0356(16) Uani 1 1 d . . .
H22A H 1.1695 0.1572 0.2018 0.043 Uiso 1 1 calc R . .
C23 C 0.9052(6) 0.2372(2) 0.11574(17) 0.0183(11) Uani 1 1 d . . .
C24 C 0.9821(6) 0.2792(3) 0.0994(2) 0.0247(13) Uani 1 1 d . . .
H24A H 1.0546 0.2691 0.0842 0.030 Uiso 1 1 calc R . .
C25 C 0.9540(7) 0.3350(3) 0.1050(2) 0.0326(15) Uani 1 1 d . . .
H25A H 1.0069 0.3627 0.0935 0.039 Uiso 1 1 calc R . .
C26 C 0.8485(8) 0.3510(3) 0.1277(2) 0.0354(16) Uani 1 1 d . . .
H26A H 0.8311 0.3893 0.1323 0.042 Uiso 1 1 calc R . .
C27 C 0.7708(7) 0.3103(3) 0.1430(2) 0.0357(16) Uani 1 1 d . . .
H27A H 0.6980 0.3207 0.1580 0.043 Uiso 1 1 calc R . .
C28 C 0.7969(6) 0.2541(3) 0.1369(2) 0.0264(13) Uani 1 1 d . . .
H28A H 0.7402 0.2267 0.1473 0.032 Uiso 1 1 calc R . .
C29 C 1.0823(6) 0.1295(3) -0.01624(18) 0.0233(12) Uani 1 1 d . . .
H29A H 1.0797 0.0878 -0.0178 0.028 Uiso 1 1 calc R . .
C30 C 0.6875(6) 0.0129(3) 0.1867(2) 0.0275(14) Uani 1 1 d . . .
H30A H 0.7812 -0.0034 0.1953 0.033 Uiso 1 1 calc R . .
C31 C 1.2259(7) 0.1503(3) -0.0218(2) 0.0371(17) Uani 1 1 d . . .
H31A H 1.2473 0.1390 -0.0492 0.056 Uiso 1 1 calc R . .
H31B H 1.2941 0.1342 -0.0002 0.056 Uiso 1 1 calc R . .
H31C H 1.2285 0.1911 -0.0197 0.056 Uiso 1 1 calc R . .
C32 C 0.9750(8) 0.1539(3) -0.0496(2) 0.0321(15) Uani 1 1 d . . .
H32A H 0.9937 0.1414 -0.0770 0.048 Uiso 1 1 calc R . .
H32B H 0.9790 0.1947 -0.0483 0.048 Uiso 1 1 calc R . .
H32C H 0.8829 0.1413 -0.0451 0.048 Uiso 1 1 calc R . .
C33 C 0.5866(8) -0.0337(3) 0.1739(3) 0.0405(18) Uani 1 1 d . . .
H33A H 0.5827 -0.0588 0.1975 0.061 Uiso 1 1 calc R . .
H33B H 0.6169 -0.0545 0.1508 0.061 Uiso 1 1 calc R . .
H33C H 0.4948 -0.0179 0.1651 0.061 Uiso 1 1 calc R . .
C34 C 0.6469(8) 0.0472(4) 0.2223(2) 0.0402(17) Uani 1 1 d . . .
H34A H 0.6427 0.0230 0.2464 0.060 Uiso 1 1 calc R . .
H34B H 0.5562 0.0642 0.2138 0.060 Uiso 1 1 calc R . .
H34C H 0.7156 0.0766 0.2297 0.060 Uiso 1 1 calc R . .
O2S O 0.0000 0.3240(7) 0.2500 0.126(5) Uiso 1 2 d S . .
H1S H 0.0694 0.3103 0.2324 0.189 Uiso 1 1 d R . .
C1S C -0.3649(19) 0.3738(8) 0.2467(6) 0.139(7) Uiso 1 1 d D . .
H1S1 H -0.3995 0.3855 0.2716 0.208 Uiso 1 1 d R . .
H1S2 H -0.4297 0.3487 0.2314 0.208 Uiso 1 1 d R . .
H1S3 H -0.3523 0.4058 0.2298 0.208 Uiso 1 1 d R . .
O1S O -0.224(2) 0.3453(10) 0.2578(7) 0.267(10) Uiso 1 1 d D . .
H1S4 H -0.1655 0.3596 0.2452 0.400 Uiso 1 1 d R . .

loop_
_atom_site_aniso_label
_atom_site_aniso_U_11
_atom_site_aniso_U_22
_atom_site_aniso_U_33
_atom_site_aniso_U_23
_atom_site_aniso_U_13
_atom_site_aniso_U_12
Mo1 0.0094(2) 0.0188(2) 0.0169(2) 0.00008(18) 0.00293(16) 0.00054(17)
Mo2 0.0089(2) 0.0165(2) 0.0151(2) -0.00071(17) 0.00257(16) -0.00026(16)
Ru1 0.0133(2) 0.0175(2) 0.0196(2) -0.00009(17) 0.00356(16) -0.00141(16)
Ru2 0.0118(2) 0.0220(2) 0.0152(2) -0.00067(17) 0.00325(16) -0.00207(17)
S1 0.0138(6) 0.0204(6) 0.0184(6) -0.0032(5) 0.0042(5) -0.0002(5)
S2 0.0116(6) 0.0243(7) 0.0219(7) 0.0017(6) 0.0042(5) -0.0017(5)
S3 0.0122(6) 0.0215(6) 0.0184(6) -0.0010(5) 0.0062(5) -0.0021(5)
O1 0.053(3) 0.031(3) 0.045(3) 0.009(2) 0.010(3) 0.016(2)
O2 0.034(3) 0.039(3) 0.057(3) -0.010(3) -0.002(2) -0.013(2)
O3 0.030(3) 0.067(4) 0.033(3) 0.020(3) 0.001(2) 0.009(3)
O4 0.076(4) 0.048(3) 0.027(3) -0.010(2) 0.016(3) -0.005(3)
C1 0.030(3) 0.027(3) 0.026(3) 0.004(3) 0.006(3) 0.000(3)
C2 0.021(3) 0.019(3) 0.035(3) -0.003(3) 0.006(3) -0.007(2)
C3 0.022(3) 0.035(3) 0.026(3) 0.003(3) 0.005(2) -0.005(3)
C4 0.031(3) 0.028(3) 0.023(3) -0.001(3) 0.008(3) -0.006(3)
C5 0.015(3) 0.040(4) 0.028(3) -0.001(3) -0.004(2) 0.009(3)
C6 0.019(3) 0.039(4) 0.030(3) 0.010(3) 0.004(3) 0.012(3)
C7 0.014(3) 0.023(3) 0.047(4) -0.001(3) 0.003(3) 0.004(2)
C8 0.016(3) 0.031(3) 0.035(3) 0.003(3) 0.009(2) 0.011(2)
C9 0.008(2) 0.034(3) 0.044(4) 0.000(3) 0.005(2) 0.008(2)
C10 0.015(2) 0.025(3) 0.018(3) 0.001(2) 0.000(2) 0.001(2)
C11 0.015(2) 0.025(3) 0.021(3) 0.006(2) 0.001(2) 0.000(2)
C12 0.014(2) 0.021(3) 0.027(3) 0.002(2) 0.000(2) 0.004(2)
C13 0.011(2) 0.029(3) 0.024(3) 0.000(2) 0.008(2) 0.007(2)
C14 0.006(2) 0.028(3) 0.031(3) 0.001(3) -0.003(2) 0.000(2)
C15 0.013(2) 0.018(3) 0.017(3) -0.003(2) 0.004(2) -0.004(2)
C16 0.014(2) 0.022(3) 0.016(3) -0.003(2) 0.004(2) -0.003(2)
C17 0.013(2) 0.030(3) 0.024(3) -0.003(2) 0.002(2) -0.003(2)
C18 0.022(3) 0.030(3) 0.025(3) 0.001(3) -0.003(2) -0.006(2)
C19 0.024(3) 0.039(4) 0.040(4) -0.002(3) 0.005(3) -0.012(3)
C20 0.033(4) 0.067(6) 0.048(5) 0.000(4) -0.009(4) -0.027(4)
C21 0.038(4) 0.085(7) 0.029(4) -0.003(4) -0.008(3) -0.028(4)
C22 0.025(3) 0.056(5) 0.026(3) -0.006(3) 0.003(3) -0.019(3)
C23 0.015(2) 0.023(3) 0.017(3) 0.000(2) 0.000(2) 0.000(2)
C24 0.021(3) 0.024(3) 0.028(3) 0.002(2) 0.000(2) -0.005(2)
C25 0.037(4) 0.023(3) 0.036(4) 0.000(3) -0.004(3) -0.007(3)
C26 0.044(4) 0.019(3) 0.039(4) -0.009(3) -0.008(3) 0.010(3)
C27 0.032(3) 0.036(4) 0.039(4) -0.017(3) 0.001(3) 0.009(3)
C28 0.020(3) 0.029(3) 0.031(3) -0.007(3) 0.006(2) -0.001(2)
C29 0.026(3) 0.026(3) 0.019(3) 0.000(2) 0.005(2) 0.004(2)
C30 0.018(3) 0.035(3) 0.030(3) 0.011(3) 0.008(2) 0.001(3)
C31 0.028(3) 0.054(5) 0.033(4) -0.006(3) 0.017(3) 0.001(3)
C32 0.041(4) 0.038(4) 0.018(3) 0.001(3) 0.009(3) 0.012(3)
C33 0.032(4) 0.041(4) 0.047(4) 0.018(3) 0.004(3) -0.009(3)
C34 0.036(4) 0.060(5) 0.026(3) 0.009(3) 0.012(3) 0.004(4)

loop_
_atom_type_symbol
_atom_type_description
_atom_type_scat_dispersion_real
_atom_type_scat_dispersion_imag
_atom_type_scat_source
C C 0.0033 0.0016 'International Tables Vol C Tables 4.2.6.8 and 6.1.1.4'
H H 0.0000 0.0000 'International Tables Vol C Tables 4.2.6.8 and 6.1.1.4'
O O 0.0106 0.0060 'International Tables Vol C Tables 4.2.6.8 and 6.1.1.4'
S S 0.1246 0.1234 'International Tables Vol C Tables 4.2.6.8 and 6.1.1.4'
Mo Mo -1.6832 0.6857 'International Tables Vol C Tables 4.2.6.8 and 6.1.1.4'
Ru Ru -1.2594 0.8363 'International Tables Vol C Tables 4.2.6.8 and 6.1.1.4'

loop_
_geom_angle_atom_site_label_1
_geom_angle_atom_site_label_2
_geom_angle_atom_site_label_3
_geom_angle
_geom_angle_site_symmetry_1
_geom_angle_site_symmetry_3
_geom_angle_publ_flag
C15 Mo1 C8 124.7(2) . . ?
C15 Mo1 S1 127.79(15) . . ?
C8 Mo1 S1 97.78(17) . . ?
C15 Mo1 C9 91.4(2) . . ?
C8 Mo1 C9 35.1(2) . . ?
S1 Mo1 C9 132.11(17) . . ?
C15 Mo1 C7 143.5(2) . . ?
C8 Mo1 C7 34.7(2) . . ?
S1 Mo1 C7 88.69(17) . . ?
C9 Mo1 C7 57.5(2) . . ?
C15 Mo1 C5 86.7(2) . . ?
C8 Mo1 C5 57.8(2) . . ?
S1 Mo1 C5 145.30(17) . . ?
C9 Mo1 C5 34.7(2) . . ?
C7 Mo1 C5 57.0(2) . . ?
C15 Mo1 C6 114.6(2) . . ?
C8 Mo1 C6 57.5(2) . . ?
S1 Mo1 C6 113.45(18) . . ?
C9 Mo1 C6 57.2(2) . . ?
C7 Mo1 C6 34.3(2) . . ?
C5 Mo1 C6 34.0(2) . . ?
C15 Mo1 S3 72.08(15) . . ?
C8 Mo1 S3 93.83(17) . . ?
S1 Mo1 S3 76.67(5) . . ?
C9 Mo1 S3 94.38(17) . . ?
C7 Mo1 S3 124.20(18) . . ?
C5 Mo1 S3 124.98(17) . . ?
C6 Mo1 S3 149.87(16) . . ?
C15 Mo1 Mo2 72.46(14) . . ?
C8 Mo1 Mo2 142.03(17) . . ?
S1 Mo1 Mo2 55.44(4) . . ?
C9 Mo1 Mo2 149.79(17) . . ?
C7 Mo1 Mo2 143.90(16) . . ?
C5 Mo1 Mo2 157.56(16) . . ?
C6 Mo1 Mo2 152.77(16) . . ?
S3 Mo1 Mo2 56.73(3) . . ?
C15 Mo1 Ru2 51.27(14) . . ?
C8 Mo1 Ru2 154.41(17) . . ?
S1 Mo1 Ru2 102.03(4) . . ?
C9 Mo1 Ru2 125.36(17) . . ?
C7 Mo1 Ru2 129.43(17) . . ?
C5 Mo1 Ru2 97.10(16) . . ?
C6 Mo1 Ru2 99.30(16) . . ?
S3 Mo1 Ru2 106.33(4) . . ?
Mo2 Mo1 Ru2 63.560(17) . . ?
C15 Mo1 Ru1 106.33(14) . . ?
C8 Mo1 Ru1 127.52(17) . . ?
S1 Mo1 Ru1 52.45(4) . . ?
C9 Mo1 Ru1 149.53(17) . . ?
C7 Mo1 Ru1 95.93(15) . . ?
C5 Mo1 Ru1 120.25(17) . . ?
C6 Mo1 Ru1 92.54(16) . . ?
S3 Mo1 Ru1 114.37(4) . . ?
Mo2 Mo1 Ru1 60.655(16) . . ?
Ru2 Mo1 Ru1 57.780(16) . . ?
C16 Mo2 C13 94.0(2) . . ?
C16 Mo2 C12 85.6(2) . . ?
C13 Mo2 C12 35.5(2) . . ?
C16 Mo2 C14 128.3(2) . . ?
C13 Mo2 C14 35.2(2) . . ?
C12 Mo2 C14 58.6(2) . . ?
C16 Mo2 C11 112.3(2) . . ?
C13 Mo2 C11 58.4(2) . . ?
C12 Mo2 C11 34.8(2) . . ?
C14 Mo2 C11 58.1(2) . . ?
C16 Mo2 C10 143.7(2) . . ?
C13 Mo2 C10 58.5(2) . . ?
C12 Mo2 C10 58.1(2) . . ?
C14 Mo2 C10 35.0(2) . . ?
C11 Mo2 C10 34.7(2) . . ?
C16 Mo2 S1 127.15(15) . . ?
C13 Mo2 S1 133.76(15) . . ?
C12 Mo2 S1 145.49(15) . . ?
C14 Mo2 S1 99.15(15) . . ?
C11 Mo2 S1 112.20(15) . . ?
C10 Mo2 S1 88.24(15) . . ?
C16 Mo2 S3 73.56(15) . . ?
C13 Mo2 S3 143.78(15) . . ?
C12 Mo2 S3 108.56(15) . . ?
C14 Mo2 S3 148.55(16) . . ?
C11 Mo2 S3 94.40(14) . . ?
C10 Mo2 S3 113.57(14) . . ?
S1 Mo2 S3 76.02(5) . . ?
C16 Mo2 Mo1 72.67(15) . . ?
C13 Mo2 Mo1 152.48(15) . . ?
C12 Mo2 Mo1 156.16(14) . . ?
C14 Mo2 Mo1 144.10(15) . . ?
C11 Mo2 Mo1 148.83(14) . . ?
C10 Mo2 Mo1 142.22(14) . . ?
S1 Mo2 Mo1 54.50(3) . . ?
S3 Mo2 Mo1 56.42(4) . . ?
C16 Mo2 Ru1 105.68(15) . . ?
C13 Mo2 Ru1 100.98(15) . . ?
C12 Mo2 Ru1 136.39(14) . . ?
C14 Mo2 Ru1 83.22(15) . . ?
C11 Mo2 Ru1 137.25(14) . . ?
C10 Mo2 Ru1 102.78(14) . . ?
S1 Mo2 Ru1 52.67(4) . . ?
S3 Mo2 Ru1 115.05(4) . . ?
Mo1 Mo2 Ru1 61.677(16) . . ?
C16 Mo2 Ru2 49.90(15) . . ?
C13 Mo2 Ru2 94.33(15) . . ?
C12 Mo2 Ru2 114.08(15) . . ?
C14 Mo2 Ru2 109.32(16) . . ?
C11 Mo2 Ru2 148.76(15) . . ?
C10 Mo2 Ru2 144.15(14) . . ?
S1 Mo2 Ru2 97.54(4) . . ?
S3 Mo2 Ru2 102.13(4) . . ?
Mo1 Mo2 Ru2 58.545(16) . . ?
Ru1 Mo2 Ru2 56.591(16) . . ?
C1 Ru1 C2 94.5(3) . . ?
C1 Ru1 S1 116.8(2) . . ?
C2 Ru1 S1 90.2(2) . . ?
C1 Ru1 S2 102.2(2) . . ?
C2 Ru1 S2 95.74(19) . . ?
S1 Ru1 S2 139.94(5) . . ?
C1 Ru1 Ru2 103.7(2) . . ?
C2 Ru1 Ru2 148.27(19) . . ?
S1 Ru1 Ru2 104.02(4) . . ?
S2 Ru1 Ru2 55.35(4) . . ?
C1 Ru1 Mo2 156.5(2) . . ?
C2 Ru1 Mo2 106.58(19) . . ?
S1 Ru1 Mo2 54.31(4) . . ?
S2 Ru1 Mo2 86.21(4) . . ?
Ru2 Ru1 Mo2 63.000(17) . . ?
C1 Ru1 Mo1 99.1(2) . . ?
C2 Ru1 Mo1 143.2(2) . . ?
S1 Ru1 Mo1 53.18(4) . . ?
S2 Ru1 Mo1 114.26(4) . . ?
Ru2 Ru1 Mo1 59.350(16) . . ?
Mo2 Ru1 Mo1 57.668(15) . . ?
C3 Ru2 C4 89.5(3) . . ?
C3 Ru2 C15 105.4(2) . . ?
C4 Ru2 C15 98.5(2) . . ?
C3 Ru2 C16 142.4(2) . . ?
C4 Ru2 C16 89.0(2) . . ?
C15 Ru2 C16 38.1(2) . . ?
C3 Ru2 S2 98.05(19) . . ?
C4 Ru2 S2 94.94(19) . . ?
C15 Ru2 S2 152.96(15) . . ?
C16 Ru2 S2 119.46(14) . . ?
C3 Ru2 Ru1 92.5(2) . . ?
C4 Ru2 Ru1 149.44(19) . . ?
C15 Ru2 Ru1 110.26(14) . . ?
C16 Ru2 Ru1 107.17(14) . . ?
S2 Ru2 Ru1 54.58(4) . . ?
C3 Ru2 Mo1 91.2(2) . . ?
C4 Ru2 Mo1 147.61(19) . . ?
C15 Ru2 Mo1 50.29(14) . . ?
C16 Ru2 Mo1 71.23(14) . . ?
S2 Ru2 Mo1 116.98(4) . . ?
Ru1 Ru2 Mo1 62.871(17) . . ?
C3 Ru2 Mo2 145.0(2) . . ?
C4 Ru2 Mo2 125.2(2) . . ?
C15 Ru2 Mo2 68.85(14) . . ?
C16 Ru2 Mo2 47.58(14) . . ?
S2 Ru2 Mo2 84.22(4) . . ?
Ru1 Ru2 Mo2 60.409(16) . . ?
Mo1 Ru2 Mo2 57.895(16) . . ?
Ru1 S1 Mo1 74.36(4) . . ?
Ru1 S1 Mo2 73.02(4) . . ?
Mo1 S1 Mo2 70.06(4) . . ?
C30 S2 Ru1 110.7(2) . . ?
C30 S2 Ru2 110.9(2) . . ?
Ru1 S2 Ru2 70.06(4) . . ?
C29 S3 Mo1 112.3(2) . . ?
C29 S3 Mo2 118.6(2) . . ?
Mo1 S3 Mo2 66.84(4) . . ?
O1 C1 Ru1 179.1(6) . . ?
O2 C2 Ru1 177.1(6) . . ?
O3 C3 Ru2 177.7(6) . . ?
O4 C4 Ru2 174.9(6) . . ?
C6 C5 C9 108.1(6) . . ?
C6 C5 Mo1 73.6(3) . . ?
C9 C5 Mo1 71.4(3) . . ?
C5 C6 C7 107.8(6) . . ?
C5 C6 Mo1 72.4(4) . . ?
C7 C6 Mo1 71.4(4) . . ?
C6 C7 C8 108.9(6) . . ?
C6 C7 Mo1 74.3(4) . . ?
C8 C7 Mo1 72.0(3) . . ?
C7 C8 C9 107.2(6) . . ?
C7 C8 Mo1 73.4(3) . . ?
C9 C8 Mo1 72.7(3) . . ?
C5 C9 C8 108.0(6) . . ?
C5 C9 Mo1 73.9(3) . . ?
C8 C9 Mo1 72.2(3) . . ?
C11 C10 C14 108.0(5) . . ?
C11 C10 Mo2 72.4(3) . . ?
C14 C10 Mo2 72.2(3) . . ?
C12 C11 C10 108.6(5) . . ?
C12 C11 Mo2 71.8(3) . . ?
C10 C11 Mo2 72.9(3) . . ?
C11 C12 C13 108.0(5) . . ?
C11 C12 Mo2 73.4(3) . . ?
C13 C12 Mo2 72.0(3) . . ?
C14 C13 C12 107.7(5) . . ?
C14 C13 Mo2 73.4(3) . . ?
C12 C13 Mo2 72.5(3) . . ?
C13 C14 C10 107.7(5) . . ?
C13 C14 Mo2 71.4(3) . . ?
C10 C14 Mo2 72.8(3) . . ?
C16 C15 C17 125.0(5) . . ?
C16 C15 Mo1 107.2(4) . . ?
C17 C15 Mo1 125.5(4) . . ?
C16 C15 Ru2 72.4(3) . . ?
C17 C15 Ru2 128.6(4) . . ?
Mo1 C15 Ru2 78.44(18) . . ?
C15 C16 C23 123.3(5) . . ?
C15 C16 Mo2 107.6(4) . . ?
C23 C16 Mo2 126.3(4) . . ?
C15 C16 Ru2 69.6(3) . . ?
C23 C16 Ru2 128.7(4) . . ?
Mo2 C16 Ru2 82.52(19) . . ?
C22 C17 C18 117.3(5) . . ?
C22 C17 C15 122.5(5) . . ?
C18 C17 C15 120.1(5) . . ?
C19 C18 C17 121.3(6) . . ?
C18 C19 C20 120.8(7) . . ?
C21 C20 C19 118.4(7) . . ?
C20 C21 C22 120.8(7) . . ?
C17 C22 C21 121.3(6) . . ?
C28 C23 C24 117.3(6) . . ?
C28 C23 C16 123.6(5) . . ?
C24 C23 C16 119.0(5) . . ?
C25 C24 C23 121.2(6) . . ?
C24 C25 C26 120.6(6) . . ?
C27 C26 C25 118.7(6) . . ?
C26 C27 C28 121.1(7) . . ?
C27 C28 C23 121.1(6) . . ?
C32 C29 C31 110.3(6) . . ?
C32 C29 S3 110.5(4) . . ?
C31 C29 S3 106.9(4) . . ?
C33 C30 C34 112.4(6) . . ?
C33 C30 S2 109.2(5) . . ?
C34 C30 S2 108.1(5) . . ?

loop_
_geom_bond_atom_site_label_1
_geom_bond_atom_site_label_2
_geom_bond_distance
_geom_bond_site_symmetry_2
_geom_bond_publ_flag
Mo1 C15 2.146(5) . ?
Mo1 C8 2.345(6) . ?
Mo1 S1 2.3504(14) . ?
Mo1 C9 2.352(6) . ?
Mo1 C7 2.363(6) . ?
Mo1 C5 2.385(6) . ?
Mo1 C6 2.401(6) . ?
Mo1 S3 2.4592(15) . ?
Mo1 Mo2 2.7138(6) . ?
Mo1 Ru2 2.7330(6) . ?
Mo1 Ru1 2.8273(6) . ?
Mo2 C16 2.136(5) . ?
Mo2 C13 2.332(5) . ?
Mo2 C12 2.339(5) . ?
Mo2 C14 2.358(5) . ?
Mo2 C11 2.360(6) . ?
Mo2 C10 2.366(6) . ?
Mo2 S1 2.3773(14) . ?
Mo2 S3 2.4680(13) . ?
Mo2 Ru1 2.7997(7) . ?
Mo2 Ru2 2.8687(6) . ?
Ru1 C1 1.892(6) . ?
Ru1 C2 1.902(6) . ?
Ru1 S1 2.3277(14) . ?
Ru1 S2 2.3299(15) . ?
Ru1 Ru2 2.6876(6) . ?
Ru2 C3 1.882(7) . ?
Ru2 C4 1.914(6) . ?
Ru2 C15 2.176(5) . ?
Ru2 C16 2.213(6) . ?
Ru2 S2 2.3520(14) . ?
S2 C30 1.845(6) . ?
S3 C29 1.850(6) . ?
O1 C1 1.144(8) . ?
O2 C2 1.142(8) . ?
O3 C3 1.157(8) . ?
O4 C4 1.149(8) . ?
C5 C6 1.400(10) . ?
C5 C9 1.412(10) . ?
C6 C7 1.403(10) . ?
C7 C8 1.404(9) . ?
C8 C9 1.416(10) . ?
C10 C11 1.411(8) . ?
C10 C14 1.422(8) . ?
C11 C12 1.404(8) . ?
C12 C13 1.424(8) . ?
C13 C14 1.420(8) . ?
C15 C16 1.432(8) . ?
C15 C17 1.493(8) . ?
C16 C23 1.491(8) . ?
C17 C22 1.396(9) . ?
C17 C18 1.401(8) . ?
C18 C19 1.383(9) . ?
C19 C20 1.404(11) . ?
C20 C21 1.378(12) . ?
C21 C22 1.399(9) . ?
C23 C28 1.398(8) . ?
C23 C24 1.404(8) . ?
C24 C25 1.382(9) . ?
C25 C26 1.400(11) . ?
C26 C27 1.371(11) . ?
C27 C28 1.390(9) . ?
C29 C32 1.518(9) . ?
C29 C31 1.524(9) . ?
C30 C33 1.510(10) . ?
C30 C34 1.515(10) . ?
C1S O1S 1.539(16) . ?

loop_
_geom_torsion_atom_site_label_1
_geom_torsion_atom_site_label_2
_geom_torsion_atom_site_label_3
_geom_torsion_atom_site_label_4
_geom_torsion
_geom_torsion_site_symmetry_1
_geom_torsion_site_symmetry_2
_geom_torsion_site_symmetry_3
_geom_torsion_site_symmetry_4
_geom_torsion_publ_flag
C15 Mo1 Mo2 C16 -1.7(2) . . . . ?
C8 Mo1 Mo2 C16 -126.1(3) . . . . ?
S1 Mo1 Mo2 C16 -178.17(16) . . . . ?
C9 Mo1 Mo2 C16 -62.4(4) . . . . ?
C7 Mo1 Mo2 C16 174.6(3) . . . . ?
C5 Mo1 Mo2 C16 20.5(5) . . . . ?
C6 Mo1 Mo2 C16 108.2(4) . . . . ?
S3 Mo1 Mo2 C16 -81.45(16) . . . . ?
Ru2 Mo1 Mo2 C16 53.12(15) . . . . ?
Ru1 Mo1 Mo2 C16 119.32(15) . . . . ?
C15 Mo1 Mo2 C13 -65.5(4) . . . . ?
C8 Mo1 Mo2 C13 170.0(4) . . . . ?
S1 Mo1 Mo2 C13 118.0(3) . . . . ?
C9 Mo1 Mo2 C13 -126.2(5) . . . . ?
C7 Mo1 Mo2 C13 110.8(4) . . . . ?
C5 Mo1 Mo2 C13 -43.3(6) . . . . ?
C6 Mo1 Mo2 C13 44.4(5) . . . . ?
S3 Mo1 Mo2 C13 -145.2(3) . . . . ?
Ru2 Mo1 Mo2 C13 -10.7(3) . . . . ?
Ru1 Mo1 Mo2 C13 55.5(3) . . . . ?
C15 Mo1 Mo2 C12 23.6(4) . . . . ?
C8 Mo1 Mo2 C12 -100.9(5) . . . . ?
S1 Mo1 Mo2 C12 -152.9(4) . . . . ?
C9 Mo1 Mo2 C12 -37.1(5) . . . . ?
C7 Mo1 Mo2 C12 -160.1(5) . . . . ?
C5 Mo1 Mo2 C12 45.8(6) . . . . ?
C6 Mo1 Mo2 C12 133.5(5) . . . . ?
S3 Mo1 Mo2 C12 -56.2(4) . . . . ?
Ru2 Mo1 Mo2 C12 78.4(4) . . . . ?
Ru1 Mo1 Mo2 C12 144.6(4) . . . . ?
C15 Mo1 Mo2 C14 -134.3(3) . . . . ?
C8 Mo1 Mo2 C14 101.3(4) . . . . ?
S1 Mo1 Mo2 C14 49.3(3) . . . . ?
C9 Mo1 Mo2 C14 165.1(4) . . . . ?
C7 Mo1 Mo2 C14 42.1(4) . . . . ?
C5 Mo1 Mo2 C14 -112.0(5) . . . . ?
C6 Mo1 Mo2 C14 -24.3(5) . . . . ?
S3 Mo1 Mo2 C14 146.0(3) . . . . ?
Ru2 Mo1 Mo2 C14 -79.4(3) . . . . ?
Ru1 Mo1 Mo2 C14 -13.2(3) . . . . ?
C15 Mo1 Mo2 C11 102.8(3) . . . . ?
C8 Mo1 Mo2 C11 -21.6(4) . . . . ?
S1 Mo1 Mo2 C11 -73.6(3) . . . . ?
C9 Mo1 Mo2 C11 42.2(4) . . . . ?
C7 Mo1 Mo2 C11 -80.8(4) . . . . ?
C5 Mo1 Mo2 C11 125.1(5) . . . . ?
C6 Mo1 Mo2 C11 -147.2(5) . . . . ?
S3 Mo1 Mo2 C11 23.1(3) . . . . ?
Ru2 Mo1 Mo2 C11 157.7(3) . . . . ?
Ru1 Mo1 Mo2 C11 -136.1(3) . . . . ?
C15 Mo1 Mo2 C10 165.5(3) . . . . ?
C8 Mo1 Mo2 C10 41.1(4) . . . . ?
S1 Mo1 Mo2 C10 -10.9(2) . . . . ?
C9 Mo1 Mo2 C10 104.9(4) . . . . ?
C7 Mo1 Mo2 C10 -18.2(4) . . . . ?
C5 Mo1 Mo2 C10 -172.2(5) . . . . ?
C6 Mo1 Mo2 C10 -84.5(4) . . . . ?
S3 Mo1 Mo2 C10 85.8(2) . . . . ?
Ru2 Mo1 Mo2 C10 -139.6(2) . . . . ?
Ru1 Mo1 Mo2 C10 -73.4(2) . . . . ?
C15 Mo1 Mo2 S1 176.44(16) . . . . ?
C8 Mo1 Mo2 S1 52.0(3) . . . . ?
C9 Mo1 Mo2 S1 115.8(3) . . . . ?
C7 Mo1 Mo2 S1 -7.2(3) . . . . ?
C5 Mo1 Mo2 S1 -161.3(5) . . . . ?
C6 Mo1 Mo2 S1 -73.6(4) . . . . ?
S3 Mo1 Mo2 S1 96.73(6) . . . . ?
Ru2 Mo1 Mo2 S1 -128.71(4) . . . . ?
Ru1 Mo1 Mo2 S1 -62.51(4) . . . . ?
C15 Mo1 Mo2 S3 79.71(16) . . . . ?
C8 Mo1 Mo2 S3 -44.7(3) . . . . ?
S1 Mo1 Mo2 S3 -96.73(6) . . . . ?
C9 Mo1 Mo2 S3 19.1(3) . . . . ?
C7 Mo1 Mo2 S3 -104.0(3) . . . . ?
C5 Mo1 Mo2 S3 102.0(5) . . . . ?
C6 Mo1 Mo2 S3 -170.3(4) . . . . ?
Ru2 Mo1 Mo2 S3 134.57(4) . . . . ?
Ru1 Mo1 Mo2 S3 -159.23(4) . . . . ?
C15 Mo1 Mo2 Ru1 -121.06(15) . . . . ?
C8 Mo1 Mo2 Ru1 114.5(3) . . . . ?
S1 Mo1 Mo2 Ru1 62.51(4) . . . . ?
C9 Mo1 Mo2 Ru1 178.3(3) . . . . ?
C7 Mo1 Mo2 Ru1 55.3(3) . . . . ?
C5 Mo1 Mo2 Ru1 -98.8(5) . . . . ?
C6 Mo1 Mo2 Ru1 -11.1(4) . . . . ?
S3 Mo1 Mo2 Ru1 159.23(4) . . . . ?
Ru2 Mo1 Mo2 Ru1 -66.200(17) . . . . ?
C15 Mo1 Mo2 Ru2 -54.86(15) . . . . ?
C8 Mo1 Mo2 Ru2 -179.3(3) . . . . ?
S1 Mo1 Mo2 Ru2 128.71(4) . . . . ?
C9 Mo1 Mo2 Ru2 -115.5(3) . . . . ?
C7 Mo1 Mo2 Ru2 121.5(3) . . . . ?
C5 Mo1 Mo2 Ru2 -32.6(5) . . . . ?
C6 Mo1 Mo2 Ru2 55.1(4) . . . . ?
S3 Mo1 Mo2 Ru2 -134.57(4) . . . . ?
Ru1 Mo1 Mo2 Ru2 66.200(17) . . . . ?
C16 Mo2 Ru1 C1 -50.1(5) . . . . ?
C13 Mo2 Ru1 C1 -147.5(5) . . . . ?
C12 Mo2 Ru1 C1 -150.5(5) . . . . ?
C14 Mo2 Ru1 C1 -178.1(5) . . . . ?
C11 Mo2 Ru1 C1 157.8(5) . . . . ?
C10 Mo2 Ru1 C1 152.7(5) . . . . ?
S1 Mo2 Ru1 C1 74.9(5) . . . . ?
S3 Mo2 Ru1 C1 28.7(5) . . . . ?
Mo1 Mo2 Ru1 C1 9.7(5) . . . . ?
Ru2 Mo2 Ru1 C1 -59.6(5) . . . . ?
C16 Mo2 Ru1 C2 157.0(3) . . . . ?
C13 Mo2 Ru1 C2 59.7(3) . . . . ?
C12 Mo2 Ru1 C2 56.7(3) . . . . ?
C14 Mo2 Ru1 C2 29.1(3) . . . . ?
C11 Mo2 Ru1 C2 4.9(3) . . . . ?
C10 Mo2 Ru1 C2 -0.2(2) . . . . ?
S1 Mo2 Ru1 C2 -77.9(2) . . . . ?
S3 Mo2 Ru1 C2 -124.1(2) . . . . ?
Mo1 Mo2 Ru1 C2 -143.2(2) . . . . ?
Ru2 Mo2 Ru1 C2 147.6(2) . . . . ?
C16 Mo2 Ru1 S1 -125.08(15) . . . . ?
C13 Mo2 Ru1 S1 137.57(16) . . . . ?
C12 Mo2 Ru1 S1 134.6(2) . . . . ?
C14 Mo2 Ru1 S1 106.98(16) . . . . ?
C11 Mo2 Ru1 S1 82.8(2) . . . . ?
C10 Mo2 Ru1 S1 77.73(15) . . . . ?
S3 Mo2 Ru1 S1 -46.23(6) . . . . ?
Mo1 Mo2 Ru1 S1 -65.26(4) . . . . ?
Ru2 Mo2 Ru1 S1 -134.49(4) . . . . ?
C16 Mo2 Ru1 S2 62.13(15) . . . . ?
C13 Mo2 Ru1 S2 -35.22(16) . . . . ?
C12 Mo2 Ru1 S2 -38.2(2) . . . . ?
C14 Mo2 Ru1 S2 -65.80(16) . . . . ?
C11 Mo2 Ru1 S2 -90.0(2) . . . . ?
C10 Mo2 Ru1 S2 -95.06(15) . . . . ?
S1 Mo2 Ru1 S2 -172.79(6) . . . . ?
S3 Mo2 Ru1 S2 140.98(5) . . . . ?
Mo1 Mo2 Ru1 S2 121.95(4) . . . . ?
Ru2 Mo2 Ru1 S2 52.73(4) . . . . ?
C16 Mo2 Ru1 Ru2 9.41(15) . . . . ?
C13 Mo2 Ru1 Ru2 -87.94(15) . . . . ?
C12 Mo2 Ru1 Ru2 -90.9(2) . . . . ?
C14 Mo2 Ru1 Ru2 -118.53(16) . . . . ?
C11 Mo2 Ru1 Ru2 -142.7(2) . . . . ?
C10 Mo2 Ru1 Ru2 -147.79(14) . . . . ?
S1 Mo2 Ru1 Ru2 134.49(4) . . . . ?
S3 Mo2 Ru1 Ru2 88.26(4) . . . . ?
Mo1 Mo2 Ru1 Ru2 69.229(17) . . . . ?
C16 Mo2 Ru1 Mo1 -59.82(15) . . . . ?
C13 Mo2 Ru1 Mo1 -157.17(15) . . . . ?
C12 Mo2 Ru1 Mo1 -160.2(2) . . . . ?
C14 Mo2 Ru1 Mo1 172.24(16) . . . . ?
C11 Mo2 Ru1 Mo1 148.1(2) . . . . ?
C10 Mo2 Ru1 Mo1 142.99(14) . . . . ?
S1 Mo2 Ru1 Mo1 65.26(4) . . . . ?
S3 Mo2 Ru1 Mo1 19.03(4) . . . . ?
Ru2 Mo2 Ru1 Mo1 -69.229(17) . . . . ?
C15 Mo1 Ru1 C1 -117.8(3) . . . . ?
C8 Mo1 Ru1 C1 48.8(3) . . . . ?
S1 Mo1 Ru1 C1 116.8(2) . . . . ?
C9 Mo1 Ru1 C1 5.6(4) . . . . ?
C7 Mo1 Ru1 C1 33.0(3) . . . . ?
C5 Mo1 Ru1 C1 -22.0(3) . . . . ?
C6 Mo1 Ru1 C1 -1.2(3) . . . . ?
S3 Mo1 Ru1 C1 164.9(2) . . . . ?
Mo2 Mo1 Ru1 C1 -176.1(2) . . . . ?
Ru2 Mo1 Ru1 C1 -100.6(2) . . . . ?
C15 Mo1 Ru1 C2 131.9(4) . . . . ?
C8 Mo1 Ru1 C2 -61.5(4) . . . . ?
S1 Mo1 Ru1 C2 6.5(3) . . . . ?
C9 Mo1 Ru1 C2 -104.7(5) . . . . ?
C7 Mo1 Ru1 C2 -77.3(4) . . . . ?
C5 Mo1 Ru1 C2 -132.3(4) . . . . ?
C6 Mo1 Ru1 C2 -111.5(4) . . . . ?
S3 Mo1 Ru1 C2 54.6(3) . . . . ?
Mo2 Mo1 Ru1 C2 73.6(3) . . . . ?
Ru2 Mo1 Ru1 C2 149.1(3) . . . . ?
C15 Mo1 Ru1 S1 125.46(16) . . . . ?
C8 Mo1 Ru1 S1 -68.0(2) . . . . ?
C9 Mo1 Ru1 S1 -111.2(3) . . . . ?
C7 Mo1 Ru1 S1 -83.74(18) . . . . ?
C5 Mo1 Ru1 S1 -138.8(2) . . . . ?
C6 Mo1 Ru1 S1 -117.93(17) . . . . ?
S3 Mo1 Ru1 S1 48.13(6) . . . . ?
Mo2 Mo1 Ru1 S1 67.12(4) . . . . ?
Ru2 Mo1 Ru1 S1 142.68(5) . . . . ?
C15 Mo1 Ru1 S2 -9.88(16) . . . . ?
C8 Mo1 Ru1 S2 156.7(2) . . . . ?
S1 Mo1 Ru1 S2 -135.34(6) . . . . ?
C9 Mo1 Ru1 S2 113.5(3) . . . . ?
C7 Mo1 Ru1 S2 140.92(18) . . . . ?
C5 Mo1 Ru1 S2 85.89(19) . . . . ?
C6 Mo1 Ru1 S2 106.73(17) . . . . ?
S3 Mo1 Ru1 S2 -87.21(6) . . . . ?
Mo2 Mo1 Ru1 S2 -68.22(4) . . . . ?
Ru2 Mo1 Ru1 S2 7.34(4) . . . . ?
C15 Mo1 Ru1 Ru2 -17.22(16) . . . . ?
C8 Mo1 Ru1 Ru2 149.3(2) . . . . ?
S1 Mo1 Ru1 Ru2 -142.68(5) . . . . ?
C9 Mo1 Ru1 Ru2 106.1(3) . . . . ?
C7 Mo1 Ru1 Ru2 133.58(18) . . . . ?
C5 Mo1 Ru1 Ru2 78.55(19) . . . . ?
C6 Mo1 Ru1 Ru2 99.39(17) . . . . ?
S3 Mo1 Ru1 Ru2 -94.55(4) . . . . ?
Mo2 Mo1 Ru1 Ru2 -75.555(19) . . . . ?
C15 Mo1 Ru1 Mo2 58.34(16) . . . . ?
C8 Mo1 Ru1 Mo2 -135.1(2) . . . . ?
S1 Mo1 Ru1 Mo2 -67.12(4) . . . . ?
C9 Mo1 Ru1 Mo2 -178.3(3) . . . . ?
C7 Mo1 Ru1 Mo2 -150.87(18) . . . . ?
C5 Mo1 Ru1 Mo2 154.11(19) . . . . ?
C6 Mo1 Ru1 Mo2 174.95(17) . . . . ?
S3 Mo1 Ru1 Mo2 -18.99(4) . . . . ?
Ru2 Mo1 Ru1 Mo2 75.555(19) . . . . ?
C1 Ru1 Ru2 C3 2.6(3) . . . . ?
C2 Ru1 Ru2 C3 125.7(4) . . . . ?
S1 Ru1 Ru2 C3 -120.05(19) . . . . ?
S2 Ru1 Ru2 C3 98.11(19) . . . . ?
Mo2 Ru1 Ru2 C3 -156.71(19) . . . . ?
Mo1 Ru1 Ru2 C3 -90.03(19) . . . . ?
C1 Ru1 Ru2 C4 -90.7(4) . . . . ?
C2 Ru1 Ru2 C4 32.4(5) . . . . ?
S1 Ru1 Ru2 C4 146.7(4) . . . . ?
S2 Ru1 Ru2 C4 4.8(4) . . . . ?
Mo2 Ru1 Ru2 C4 110.0(4) . . . . ?
Mo1 Ru1 Ru2 C4 176.7(4) . . . . ?
C1 Ru1 Ru2 C15 110.0(3) . . . . ?
C2 Ru1 Ru2 C15 -126.9(4) . . . . ?
S1 Ru1 Ru2 C15 -12.65(16) . . . . ?
S2 Ru1 Ru2 C15 -154.49(16) . . . . ?
Mo2 Ru1 Ru2 C15 -49.31(16) . . . . ?
Mo1 Ru1 Ru2 C15 17.37(16) . . . . ?
C1 Ru1 Ru2 C16 150.1(2) . . . . ?
C2 Ru1 Ru2 C16 -86.7(4) . . . . ?
S1 Ru1 Ru2 C16 27.52(15) . . . . ?
S2 Ru1 Ru2 C16 -114.32(15) . . . . ?
Mo2 Ru1 Ru2 C16 -9.15(15) . . . . ?
Mo1 Ru1 Ru2 C16 57.54(15) . . . . ?
C1 Ru1 Ru2 S2 -95.6(2) . . . . ?
C2 Ru1 Ru2 S2 27.6(4) . . . . ?
S1 Ru1 Ru2 S2 141.84(6) . . . . ?
Mo2 Ru1 Ru2 S2 105.18(5) . . . . ?
Mo1 Ru1 Ru2 S2 171.86(5) . . . . ?
C1 Ru1 Ru2 Mo1 92.6(2) . . . . ?
C2 Ru1 Ru2 Mo1 -144.3(4) . . . . ?
S1 Ru1 Ru2 Mo1 -30.02(4) . . . . ?
S2 Ru1 Ru2 Mo1 -171.86(5) . . . . ?
Mo2 Ru1 Ru2 Mo1 -66.685(17) . . . . ?
C1 Ru1 Ru2 Mo2 159.3(2) . . . . ?
C2 Ru1 Ru2 Mo2 -77.6(4) . . . . ?
S1 Ru1 Ru2 Mo2 36.67(4) . . . . ?
S2 Ru1 Ru2 Mo2 -105.18(5) . . . . ?
Mo1 Ru1 Ru2 Mo2 66.685(17) . . . . ?
C15 Mo1 Ru2 C3 -109.1(3) . . . . ?
C8 Mo1 Ru2 C3 -18.3(4) . . . . ?
S1 Mo1 Ru2 C3 121.6(2) . . . . ?
C9 Mo1 Ru2 C3 -51.1(3) . . . . ?
C7 Mo1 Ru2 C3 23.3(3) . . . . ?
C5 Mo1 Ru2 C3 -29.2(3) . . . . ?
C6 Mo1 Ru2 C3 5.1(3) . . . . ?
S3 Mo1 Ru2 C3 -158.9(2) . . . . ?
Mo2 Mo1 Ru2 C3 162.7(2) . . . . ?
Ru1 Mo1 Ru2 C3 92.2(2) . . . . ?
C15 Mo1 Ru2 C4 -18.2(4) . . . . ?
C8 Mo1 Ru2 C4 72.6(5) . . . . ?
S1 Mo1 Ru2 C4 -147.4(4) . . . . ?
C9 Mo1 Ru2 C4 39.8(4) . . . . ?
C7 Mo1 Ru2 C4 114.3(4) . . . . ?
C5 Mo1 Ru2 C4 61.7(4) . . . . ?
C6 Mo1 Ru2 C4 96.0(4) . . . . ?
S3 Mo1 Ru2 C4 -68.0(4) . . . . ?
Mo2 Mo1 Ru2 C4 -106.3(4) . . . . ?
Ru1 Mo1 Ru2 C4 -176.8(4) . . . . ?
C8 Mo1 Ru2 C15 90.8(4) . . . . ?
S1 Mo1 Ru2 C15 -129.21(19) . . . . ?
C9 Mo1 Ru2 C15 58.0(3) . . . . ?
C7 Mo1 Ru2 C15 132.5(3) . . . . ?
C5 Mo1 Ru2 C15 79.9(3) . . . . ?
C6 Mo1 Ru2 C15 114.2(3) . . . . ?
S3 Mo1 Ru2 C15 -49.76(19) . . . . ?
Mo2 Mo1 Ru2 C15 -88.13(19) . . . . ?
Ru1 Mo1 Ru2 C15 -158.65(19) . . . . ?
C15 Mo1 Ru2 C16 37.0(2) . . . . ?
C8 Mo1 Ru2 C16 127.8(4) . . . . ?
S1 Mo1 Ru2 C16 -92.19(15) . . . . ?
C9 Mo1 Ru2 C16 95.0(3) . . . . ?
C7 Mo1 Ru2 C16 169.5(3) . . . . ?
C5 Mo1 Ru2 C16 116.9(2) . . . . ?
C6 Mo1 Ru2 C16 151.2(2) . . . . ?
S3 Mo1 Ru2 C16 -12.74(15) . . . . ?
Mo2 Mo1 Ru2 C16 -51.11(15) . . . . ?
Ru1 Mo1 Ru2 C16 -121.63(15) . . . . ?
C15 Mo1 Ru2 S2 151.21(19) . . . . ?
C8 Mo1 Ru2 S2 -118.0(4) . . . . ?
S1 Mo1 Ru2 S2 22.00(6) . . . . ?
C9 Mo1 Ru2 S2 -150.8(2) . . . . ?
C7 Mo1 Ru2 S2 -76.3(2) . . . . ?
C5 Mo1 Ru2 S2 -128.88(18) . . . . ?
C6 Mo1 Ru2 S2 -94.57(18) . . . . ?
S3 Mo1 Ru2 S2 101.45(6) . . . . ?
Mo2 Mo1 Ru2 S2 63.08(4) . . . . ?
Ru1 Mo1 Ru2 S2 -7.44(4) . . . . ?
C15 Mo1 Ru2 Ru1 158.65(19) . . . . ?
C8 Mo1 Ru2 Ru1 -110.5(4) . . . . ?
S1 Mo1 Ru2 Ru1 29.44(4) . . . . ?
C9 Mo1 Ru2 Ru1 -143.3(2) . . . . ?
C7 Mo1 Ru2 Ru1 -68.9(2) . . . . ?
C5 Mo1 Ru2 Ru1 -121.44(17) . . . . ?
C6 Mo1 Ru2 Ru1 -87.13(18) . . . . ?
S3 Mo1 Ru2 Ru1 108.89(4) . . . . ?
Mo2 Mo1 Ru2 Ru1 70.515(18) . . . . ?
C15 Mo1 Ru2 Mo2 88.13(19) . . . . ?
C8 Mo1 Ru2 Mo2 179.0(4) . . . . ?
S1 Mo1 Ru2 Mo2 -41.08(4) . . . . ?
C9 Mo1 Ru2 Mo2 146.2(2) . . . . ?
C7 Mo1 Ru2 Mo2 -139.4(2) . . . . ?
C5 Mo1 Ru2 Mo2 168.04(17) . . . . ?
C6 Mo1 Ru2 Mo2 -157.64(18) . . . . ?
S3 Mo1 Ru2 Mo2 38.37(4) . . . . ?
Ru1 Mo1 Ru2 Mo2 -70.515(18) . . . . ?
C16 Mo2 Ru2 C3 -124.6(4) . . . . ?
C13 Mo2 Ru2 C3 143.9(4) . . . . ?
C12 Mo2 Ru2 C3 174.5(4) . . . . ?
C14 Mo2 Ru2 C3 111.2(4) . . . . ?
C11 Mo2 Ru2 C3 171.1(4) . . . . ?
C10 Mo2 Ru2 C3 106.1(4) . . . . ?
S1 Mo2 Ru2 C3 8.7(3) . . . . ?
S3 Mo2 Ru2 C3 -68.6(3) . . . . ?
Mo1 Mo2 Ru2 C3 -31.2(3) . . . . ?
Ru1 Mo2 Ru2 C3 43.6(3) . . . . ?
C16 Mo2 Ru2 C4 47.7(3) . . . . ?
C13 Mo2 Ru2 C4 -43.9(3) . . . . ?
C12 Mo2 Ru2 C4 -13.3(3) . . . . ?
C14 Mo2 Ru2 C4 -76.6(3) . . . . ?
C11 Mo2 Ru2 C4 -16.7(4) . . . . ?
C10 Mo2 Ru2 C4 -81.6(3) . . . . ?
S1 Mo2 Ru2 C4 -179.1(2) . . . . ?
S3 Mo2 Ru2 C4 103.6(2) . . . . ?
Mo1 Mo2 Ru2 C4 141.0(2) . . . . ?
Ru1 Mo2 Ru2 C4 -144.2(2) . . . . ?
C16 Mo2 Ru2 C15 -37.8(2) . . . . ?
C13 Mo2 Ru2 C15 -129.4(2) . . . . ?
C12 Mo2 Ru2 C15 -98.8(2) . . . . ?
C14 Mo2 Ru2 C15 -162.1(2) . . . . ?
C11 Mo2 Ru2 C15 -102.2(3) . . . . ?
C10 Mo2 Ru2 C15 -167.1(3) . . . . ?
S1 Mo2 Ru2 C15 95.39(16) . . . . ?
S3 Mo2 Ru2 C15 18.15(16) . . . . ?
Mo1 Mo2 Ru2 C15 55.53(15) . . . . ?
Ru1 Mo2 Ru2 C15 130.29(15) . . . . ?
C13 Mo2 Ru2 C16 -91.6(2) . . . . ?
C12 Mo2 Ru2 C16 -60.9(2) . . . . ?
C14 Mo2 Ru2 C16 -124.3(2) . . . . ?
C11 Mo2 Ru2 C16 -64.4(3) . . . . ?
C10 Mo2 Ru2 C16 -129.3(3) . . . . ?
S1 Mo2 Ru2 C16 133.22(19) . . . . ?
S3 Mo2 Ru2 C16 55.98(19) . . . . ?
Mo1 Mo2 Ru2 C16 93.36(19) . . . . ?
Ru1 Mo2 Ru2 C16 168.13(19) . . . . ?
C16 Mo2 Ru2 S2 139.64(19) . . . . ?
C13 Mo2 Ru2 S2 48.07(15) . . . . ?
C12 Mo2 Ru2 S2 78.70(16) . . . . ?
C14 Mo2 Ru2 S2 15.35(16) . . . . ?
C11 Mo2 Ru2 S2 75.3(3) . . . . ?
C10 Mo2 Ru2 S2 10.3(3) . . . . ?
S1 Mo2 Ru2 S2 -87.14(5) . . . . ?
S3 Mo2 Ru2 S2 -164.38(5) . . . . ?
Mo1 Mo2 Ru2 S2 -127.00(4) . . . . ?
Ru1 Mo2 Ru2 S2 -52.24(4) . . . . ?
C16 Mo2 Ru2 Ru1 -168.13(19) . . . . ?
C13 Mo2 Ru2 Ru1 100.31(15) . . . . ?
C12 Mo2 Ru2 Ru1 130.93(16) . . . . ?
C14 Mo2 Ru2 Ru1 67.59(16) . . . . ?
C11 Mo2 Ru2 Ru1 127.5(3) . . . . ?
C10 Mo2 Ru2 Ru1 62.6(2) . . . . ?
S1 Mo2 Ru2 Ru1 -34.91(4) . . . . ?
S3 Mo2 Ru2 Ru1 -112.15(4) . . . . ?
Mo1 Mo2 Ru2 Ru1 -74.766(18) . . . . ?
C16 Mo2 Ru2 Mo1 -93.36(19) . . . . ?
C13 Mo2 Ru2 Mo1 175.07(15) . . . . ?
C12 Mo2 Ru2 Mo1 -154.30(16) . . . . ?
C14 Mo2 Ru2 Mo1 142.36(16) . . . . ?
C11 Mo2 Ru2 Mo1 -157.7(3) . . . . ?
C10 Mo2 Ru2 Mo1 137.3(2) . . . . ?
S1 Mo2 Ru2 Mo1 39.86(4) . . . . ?
S3 Mo2 Ru2 Mo1 -37.38(4) . . . . ?
Ru1 Mo2 Ru2 Mo1 74.766(18) . . . . ?
C1 Ru1 S1 Mo1 -81.0(2) . . . . ?
C2 Ru1 S1 Mo1 -176.14(19) . . . . ?
S2 Ru1 S1 Mo1 84.68(8) . . . . ?
Ru2 Ru1 S1 Mo1 32.52(4) . . . . ?
Mo2 Ru1 S1 Mo1 73.45(3) . . . . ?
C1 Ru1 S1 Mo2 -154.4(2) . . . . ?
C2 Ru1 S1 Mo2 110.41(19) . . . . ?
S2 Ru1 S1 Mo2 11.22(9) . . . . ?
Ru2 Ru1 S1 Mo2 -40.93(3) . . . . ?
Mo1 Ru1 S1 Mo2 -73.45(3) . . . . ?
C15 Mo1 S1 Ru1 -81.53(19) . . . . ?
C8 Mo1 S1 Ru1 132.08(17) . . . . ?
C9 Mo1 S1 Ru1 140.4(2) . . . . ?
C7 Mo1 S1 Ru1 98.52(17) . . . . ?
C5 Mo1 S1 Ru1 90.4(3) . . . . ?
C6 Mo1 S1 Ru1 74.18(17) . . . . ?
S3 Mo1 S1 Ru1 -135.81(5) . . . . ?
Mo2 Mo1 S1 Ru1 -77.23(3) . . . . ?
Ru2 Mo1 S1 Ru1 -31.63(4) . . . . ?
C15 Mo1 S1 Mo2 -4.30(19) . . . . ?
C8 Mo1 S1 Mo2 -150.69(17) . . . . ?
C9 Mo1 S1 Mo2 -142.4(2) . . . . ?
C7 Mo1 S1 Mo2 175.74(17) . . . . ?
C5 Mo1 S1 Mo2 167.6(3) . . . . ?
C6 Mo1 S1 Mo2 151.41(17) . . . . ?
S3 Mo1 S1 Mo2 -58.58(4) . . . . ?
Ru2 Mo1 S1 Mo2 45.60(3) . . . . ?
Ru1 Mo1 S1 Mo2 77.23(3) . . . . ?
C16 Mo2 S1 Ru1 81.29(19) . . . . ?
C13 Mo2 S1 Ru1 -66.5(2) . . . . ?
C12 Mo2 S1 Ru1 -119.9(3) . . . . ?
C14 Mo2 S1 Ru1 -74.14(16) . . . . ?
C11 Mo2 S1 Ru1 -133.32(15) . . . . ?
C10 Mo2 S1 Ru1 -107.56(14) . . . . ?
S3 Mo2 S1 Ru1 137.61(5) . . . . ?
Mo1 Mo2 S1 Ru1 79.11(4) . . . . ?
Ru2 Mo2 S1 Ru1 36.92(3) . . . . ?
C16 Mo2 S1 Mo1 2.19(19) . . . . ?
C13 Mo2 S1 Mo1 -145.6(2) . . . . ?
C12 Mo2 S1 Mo1 161.0(3) . . . . ?
C14 Mo2 S1 Mo1 -153.24(16) . . . . ?
C11 Mo2 S1 Mo1 147.57(15) . . . . ?
C10 Mo2 S1 Mo1 173.33(14) . . . . ?
S3 Mo2 S1 Mo1 58.50(4) . . . . ?
Ru1 Mo2 S1 Mo1 -79.11(4) . . . . ?
Ru2 Mo2 S1 Mo1 -42.18(3) . . . . ?
C1 Ru1 S2 C30 -7.3(3) . . . . ?
C2 Ru1 S2 C30 88.6(3) . . . . ?
S1 Ru1 S2 C30 -174.3(2) . . . . ?
Ru2 Ru1 S2 C30 -105.6(2) . . . . ?
Mo2 Ru1 S2 C30 -165.1(2) . . . . ?
Mo1 Ru1 S2 C30 -113.3(2) . . . . ?
C1 Ru1 S2 Ru2 98.3(2) . . . . ?
C2 Ru1 S2 Ru2 -165.8(2) . . . . ?
S1 Ru1 S2 Ru2 -68.64(8) . . . . ?
Mo2 Ru1 S2 Ru2 -59.52(3) . . . . ?
Mo1 Ru1 S2 Ru2 -7.68(4) . . . . ?
C3 Ru2 S2 C30 18.0(3) . . . . ?
C4 Ru2 S2 C30 -72.2(3) . . . . ?
C15 Ru2 S2 C30 168.0(4) . . . . ?
C16 Ru2 S2 C30 -163.9(3) . . . . ?
Ru1 Ru2 S2 C30 105.3(2) . . . . ?
Mo1 Ru2 S2 C30 113.4(2) . . . . ?
Mo2 Ru2 S2 C30 162.8(2) . . . . ?
C3 Ru2 S2 Ru1 -87.3(2) . . . . ?
C4 Ru2 S2 Ru1 -177.5(2) . . . . ?
C15 Ru2 S2 Ru1 62.7(3) . . . . ?
C16 Ru2 S2 Ru1 90.82(17) . . . . ?
Mo1 Ru2 S2 Ru1 8.13(5) . . . . ?
Mo2 Ru2 S2 Ru1 57.51(3) . . . . ?
C15 Mo1 S3 C29 166.8(3) . . . . ?
C8 Mo1 S3 C29 41.5(3) . . . . ?
S1 Mo1 S3 C29 -55.7(2) . . . . ?
C9 Mo1 S3 C29 76.6(3) . . . . ?
C7 Mo1 S3 C29 23.4(3) . . . . ?
C5 Mo1 S3 C29 94.3(3) . . . . ?
C6 Mo1 S3 C29 58.3(4) . . . . ?
Mo2 Mo1 S3 C29 -112.8(2) . . . . ?
Ru2 Mo1 S3 C29 -154.5(2) . . . . ?
Ru1 Mo1 S3 C29 -93.0(2) . . . . ?
C15 Mo1 S3 Mo2 -80.41(15) . . . . ?
C8 Mo1 S3 Mo2 154.29(17) . . . . ?
S1 Mo1 S3 Mo2 57.19(4) . . . . ?
C9 Mo1 S3 Mo2 -170.51(17) . . . . ?
C7 Mo1 S3 Mo2 136.27(19) . . . . ?
C5 Mo1 S3 Mo2 -152.9(2) . . . . ?
C6 Mo1 S3 Mo2 171.2(4) . . . . ?
Ru2 Mo1 S3 Mo2 -41.66(3) . . . . ?
Ru1 Mo1 S3 Mo2 19.83(4) . . . . ?
C16 Mo2 S3 C29 -176.5(3) . . . . ?
C13 Mo2 S3 C29 -102.8(3) . . . . ?
C12 Mo2 S3 C29 -97.1(3) . . . . ?
C14 Mo2 S3 C29 -37.4(4) . . . . ?
C11 Mo2 S3 C29 -64.6(3) . . . . ?
C10 Mo2 S3 C29 -34.5(3) . . . . ?
S1 Mo2 S3 C29 47.2(2) . . . . ?
Mo1 Mo2 S3 C29 103.7(2) . . . . ?
Ru1 Mo2 S3 C29 83.5(2) . . . . ?
Ru2 Mo2 S3 C29 142.1(2) . . . . ?
C16 Mo2 S3 Mo1 79.81(16) . . . . ?
C13 Mo2 S3 Mo1 153.5(3) . . . . ?
C12 Mo2 S3 Mo1 159.26(16) . . . . ?
C14 Mo2 S3 Mo1 -141.1(3) . . . . ?
C11 Mo2 S3 Mo1 -168.24(15) . . . . ?
C10 Mo2 S3 Mo1 -138.20(16) . . . . ?
S1 Mo2 S3 Mo1 -56.43(4) . . . . ?
Ru1 Mo2 S3 Mo1 -20.15(4) . . . . ?
Ru2 Mo2 S3 Mo1 38.43(3) . . . . ?
C2 Ru1 C1 O1 135(44) . . . . ?
S1 Ru1 C1 O1 42(44) . . . . ?
S2 Ru1 C1 O1 -128(44) . . . . ?
Ru2 Ru1 C1 O1 -71(44) . . . . ?
Mo2 Ru1 C1 O1 -19(45) . . . . ?
Mo1 Ru1 C1 O1 -11(44) . . . . ?
C1 Ru1 C2 O2 174(100) . . . . ?
S1 Ru1 C2 O2 -69(12) . . . . ?
S2 Ru1 C2 O2 71(12) . . . . ?
Ru2 Ru1 C2 O2 49(12) . . . . ?
Mo2 Ru1 C2 O2 -17(12) . . . . ?
Mo1 Ru1 C2 O2 -74(12) . . . . ?
C4 Ru2 C3 O3 -78(16) . . . . ?
C15 Ru2 C3 O3 21(16) . . . . ?
C16 Ru2 C3 O3 10(16) . . . . ?
S2 Ru2 C3 O3 -173(100) . . . . ?
Ru1 Ru2 C3 O3 133(16) . . . . ?
Mo1 Ru2 C3 O3 70(16) . . . . ?
Mo2 Ru2 C3 O3 96(16) . . . . ?
C3 Ru2 C4 O4 -28(7) . . . . ?
C15 Ru2 C4 O4 -133(7) . . . . ?
C16 Ru2 C4 O4 -170(7) . . . . ?
S2 Ru2 C4 O4 70(7) . . . . ?
Ru1 Ru2 C4 O4 66(7) . . . . ?
Mo1 Ru2 C4 O4 -119(7) . . . . ?
Mo2 Ru2 C4 O4 157(7) . . . . ?
C15 Mo1 C5 C6 146.4(4) . . . . ?
C8 Mo1 C5 C6 -78.3(4) . . . . ?
S1 Mo1 C5 C6 -27.2(5) . . . . ?
C9 Mo1 C5 C6 -116.2(6) . . . . ?
C7 Mo1 C5 C6 -36.9(4) . . . . ?
S3 Mo1 C5 C6 -148.2(3) . . . . ?
Mo2 Mo1 C5 C6 125.2(4) . . . . ?
Ru2 Mo1 C5 C6 96.1(4) . . . . ?
Ru1 Mo1 C5 C6 39.4(4) . . . . ?
C15 Mo1 C5 C9 -97.4(4) . . . . ?
C8 Mo1 C5 C9 37.8(4) . . . . ?
S1 Mo1 C5 C9 89.0(5) . . . . ?
C7 Mo1 C5 C9 79.3(4) . . . . ?
C6 Mo1 C5 C9 116.2(6) . . . . ?
S3 Mo1 C5 C9 -32.1(5) . . . . ?
Mo2 Mo1 C5 C9 -118.6(5) . . . . ?
Ru2 Mo1 C5 C9 -147.7(4) . . . . ?
Ru1 Mo1 C5 C9 155.6(3) . . . . ?
C9 C5 C6 C7 -0.5(7) . . . . ?
Mo1 C5 C6 C7 63.0(4) . . . . ?
C9 C5 C6 Mo1 -63.5(4) . . . . ?
C15 Mo1 C6 C5 -37.4(4) . . . . ?
C8 Mo1 C6 C5 79.3(4) . . . . ?
S1 Mo1 C6 C5 163.5(3) . . . . ?
C9 Mo1 C6 C5 37.4(4) . . . . ?
C7 Mo1 C6 C5 116.5(6) . . . . ?
S3 Mo1 C6 C5 59.2(6) . . . . ?
Mo2 Mo1 C6 C5 -137.0(4) . . . . ?
Ru2 Mo1 C6 C5 -88.9(4) . . . . ?
Ru1 Mo1 C6 C5 -146.7(4) . . . . ?
C15 Mo1 C6 C7 -153.9(4) . . . . ?
C8 Mo1 C6 C7 -37.2(4) . . . . ?
S1 Mo1 C6 C7 47.0(4) . . . . ?
C9 Mo1 C6 C7 -79.1(4) . . . . ?
C5 Mo1 C6 C7 -116.5(6) . . . . ?
S3 Mo1 C6 C7 -57.3(6) . . . . ?
Mo2 Mo1 C6 C7 106.5(4) . . . . ?
Ru2 Mo1 C6 C7 154.6(3) . . . . ?
Ru1 Mo1 C6 C7 96.8(4) . . . . ?
C5 C6 C7 C8 0.5(7) . . . . ?
Mo1 C6 C7 C8 64.1(4) . . . . ?
C5 C6 C7 Mo1 -63.6(4) . . . . ?
C15 Mo1 C7 C6 42.2(6) . . . . ?
C8 Mo1 C7 C6 116.5(6) . . . . ?
S1 Mo1 C7 C6 -137.8(4) . . . . ?
C9 Mo1 C7 C6 78.1(4) . . . . ?
C5 Mo1 C7 C6 36.7(4) . . . . ?
S3 Mo1 C7 C6 149.3(3) . . . . ?
Mo2 Mo1 C7 C6 -131.9(4) . . . . ?
Ru2 Mo1 C7 C6 -33.3(4) . . . . ?
Ru1 Mo1 C7 C6 -85.8(4) . . . . ?
C15 Mo1 C7 C8 -74.2(6) . . . . ?
S1 Mo1 C7 C8 105.7(4) . . . . ?
C9 Mo1 C7 C8 -38.3(4) . . . . ?
C5 Mo1 C7 C8 -79.8(4) . . . . ?
C6 Mo1 C7 C8 -116.5(6) . . . . ?
S3 Mo1 C7 C8 32.9(5) . . . . ?
Mo2 Mo1 C7 C8 111.7(4) . . . . ?
Ru2 Mo1 C7 C8 -149.7(3) . . . . ?
Ru1 Mo1 C7 C8 157.8(4) . . . . ?
C6 C7 C8 C9 -0.3(7) . . . . ?
Mo1 C7 C8 C9 65.4(4) . . . . ?
C6 C7 C8 Mo1 -65.7(4) . . . . ?
C15 Mo1 C8 C7 135.9(4) . . . . ?
S1 Mo1 C8 C7 -76.2(4) . . . . ?
C9 Mo1 C8 C7 114.5(6) . . . . ?
C5 Mo1 C8 C7 77.2(4) . . . . ?
C6 Mo1 C8 C7 36.7(4) . . . . ?
S3 Mo1 C8 C7 -153.3(4) . . . . ?
Mo2 Mo1 C8 C7 -117.2(4) . . . . ?
Ru2 Mo1 C8 C7 64.4(6) . . . . ?
Ru1 Mo1 C8 C7 -28.3(5) . . . . ?
C15 Mo1 C8 C9 21.4(5) . . . . ?
S1 Mo1 C8 C9 169.2(4) . . . . ?
C7 Mo1 C8 C9 -114.5(6) . . . . ?
C5 Mo1 C8 C9 -37.4(4) . . . . ?
C6 Mo1 C8 C9 -77.9(4) . . . . ?
S3 Mo1 C8 C9 92.2(4) . . . . ?
Mo2 Mo1 C8 C9 128.3(4) . . . . ?
Ru2 Mo1 C8 C9 -50.2(6) . . . . ?
Ru1 Mo1 C8 C9 -142.9(3) . . . . ?
C6 C5 C9 C8 0.3(7) . . . . ?
Mo1 C5 C9 C8 -64.7(4) . . . . ?
C6 C5 C9 Mo1 65.0(4) . . . . ?
C7 C8 C9 C5 0.0(6) . . . . ?
Mo1 C8 C9 C5 65.8(4) . . . . ?
C7 C8 C9 Mo1 -65.8(4) . . . . ?
C15 Mo1 C9 C5 82.0(4) . . . . ?
C8 Mo1 C9 C5 -115.4(6) . . . . ?
S1 Mo1 C9 C5 -129.9(4) . . . . ?
C7 Mo1 C9 C5 -77.6(4) . . . . ?
C6 Mo1 C9 C5 -36.7(4) . . . . ?
S3 Mo1 C9 C5 154.1(4) . . . . ?
Mo2 Mo1 C9 C5 138.2(4) . . . . ?
Ru2 Mo1 C9 C5 40.6(5) . . . . ?
Ru1 Mo1 C9 C5 -44.7(6) . . . . ?
C15 Mo1 C9 C8 -162.6(4) . . . . ?
S1 Mo1 C9 C8 -14.4(5) . . . . ?
C7 Mo1 C9 C8 37.8(4) . . . . ?
C5 Mo1 C9 C8 115.4(6) . . . . ?
C6 Mo1 C9 C8 78.8(4) . . . . ?
S3 Mo1 C9 C8 -90.4(4) . . . . ?
Mo2 Mo1 C9 C8 -106.3(4) . . . . ?
Ru2 Mo1 C9 C8 156.0(3) . . . . ?
Ru1 Mo1 C9 C8 70.8(5) . . . . ?
C16 Mo2 C10 C11 33.0(5) . . . . ?
C13 Mo2 C10 C11 78.8(4) . . . . ?
C12 Mo2 C10 C11 36.8(3) . . . . ?
C14 Mo2 C10 C11 116.2(5) . . . . ?
S1 Mo2 C10 C11 -135.1(3) . . . . ?
S3 Mo2 C10 C11 -61.2(3) . . . . ?
Mo1 Mo2 C10 C11 -126.2(3) . . . . ?
Ru1 Mo2 C10 C11 173.9(3) . . . . ?
Ru2 Mo2 C10 C11 124.5(3) . . . . ?
C16 Mo2 C10 C14 -83.2(5) . . . . ?
C13 Mo2 C10 C14 -37.5(3) . . . . ?
C12 Mo2 C10 C14 -79.5(4) . . . . ?
C11 Mo2 C10 C14 -116.2(5) . . . . ?
S1 Mo2 C10 C14 108.7(3) . . . . ?
S3 Mo2 C10 C14 -177.4(3) . . . . ?
Mo1 Mo2 C10 C14 117.6(3) . . . . ?
Ru1 Mo2 C10 C14 57.7(3) . . . . ?
Ru2 Mo2 C10 C14 8.3(5) . . . . ?
C14 C10 C11 C12 0.5(6) . . . . ?
Mo2 C10 C11 C12 -63.3(4) . . . . ?
C14 C10 C11 Mo2 63.9(4) . . . . ?
C16 Mo2 C11 C12 -42.7(4) . . . . ?
C13 Mo2 C11 C12 37.9(3) . . . . ?
C14 Mo2 C11 C12 79.6(4) . . . . ?
C10 Mo2 C11 C12 116.9(5) . . . . ?
S1 Mo2 C11 C12 166.6(3) . . . . ?
S3 Mo2 C11 C12 -116.7(3) . . . . ?
Mo1 Mo2 C11 C12 -135.9(3) . . . . ?
Ru1 Mo2 C11 C12 108.2(3) . . . . ?
Ru2 Mo2 C11 C12 5.5(5) . . . . ?
C16 Mo2 C11 C10 -159.6(3) . . . . ?
C13 Mo2 C11 C10 -79.1(4) . . . . ?
C12 Mo2 C11 C10 -116.9(5) . . . . ?
C14 Mo2 C11 C10 -37.4(3) . . . . ?
S1 Mo2 C11 C10 49.7(3) . . . . ?
S3 Mo2 C11 C10 126.4(3) . . . . ?
Mo1 Mo2 C11 C10 107.2(4) . . . . ?
Ru1 Mo2 C11 C10 -8.8(4) . . . . ?
Ru2 Mo2 C11 C10 -111.4(4) . . . . ?
C10 C11 C12 C13 -0.1(6) . . . . ?
Mo2 C11 C12 C13 -64.2(4) . . . . ?
C10 C11 C12 Mo2 64.0(4) . . . . ?
C16 Mo2 C12 C11 141.0(4) . . . . ?
C13 Mo2 C12 C11 -115.8(5) . . . . ?
C14 Mo2 C12 C11 -78.2(4) . . . . ?
C10 Mo2 C12 C11 -36.7(3) . . . . ?
S1 Mo2 C12 C11 -22.2(5) . . . . ?
S3 Mo2 C12 C11 70.0(3) . . . . ?
Mo1 Mo2 C12 C11 116.9(4) . . . . ?
Ru1 Mo2 C12 C11 -110.8(3) . . . . ?
Ru2 Mo2 C12 C11 -176.9(3) . . . . ?
C16 Mo2 C12 C13 -103.1(4) . . . . ?
C14 Mo2 C12 C13 37.7(3) . . . . ?
C11 Mo2 C12 C13 115.8(5) . . . . ?
C10 Mo2 C12 C13 79.1(4) . . . . ?
S1 Mo2 C12 C13 93.6(4) . . . . ?
S3 Mo2 C12 C13 -174.2(3) . . . . ?
Mo1 Mo2 C12 C13 -127.3(4) . . . . ?
Ru1 Mo2 C12 C13 5.1(4) . . . . ?
Ru2 Mo2 C12 C13 -61.0(4) . . . . ?
C11 C12 C13 C14 -0.3(6) . . . . ?
Mo2 C12 C13 C14 -65.4(4) . . . . ?
C11 C12 C13 Mo2 65.1(4) . . . . ?
C16 Mo2 C13 C14 -167.9(4) . . . . ?
C12 Mo2 C13 C14 115.3(5) . . . . ?
C11 Mo2 C13 C14 78.3(4) . . . . ?
C10 Mo2 C13 C14 37.2(3) . . . . ?
S1 Mo2 C13 C14 -13.1(4) . . . . ?
S3 Mo2 C13 C14 124.7(3) . . . . ?
Mo1 Mo2 C13 C14 -108.8(4) . . . . ?
Ru1 Mo2 C13 C14 -61.1(3) . . . . ?
Ru2 Mo2 C13 C14 -117.9(3) . . . . ?
C16 Mo2 C13 C12 76.7(4) . . . . ?
C14 Mo2 C13 C12 -115.3(5) . . . . ?
C11 Mo2 C13 C12 -37.1(3) . . . . ?
C10 Mo2 C13 C12 -78.1(4) . . . . ?
S1 Mo2 C13 C12 -128.5(3) . . . . ?
S3 Mo2 C13 C12 9.4(5) . . . . ?
Mo1 Mo2 C13 C12 135.9(3) . . . . ?
Ru1 Mo2 C13 C12 -176.4(3) . . . . ?
Ru2 Mo2 C13 C12 126.8(3) . . . . ?
C12 C13 C14 C10 0.6(6) . . . . ?
Mo2 C13 C14 C10 -64.2(4) . . . . ?
C12 C13 C14 Mo2 64.8(4) . . . . ?
C11 C10 C14 C13 -0.7(6) . . . . ?
Mo2 C10 C14 C13 63.3(4) . . . . ?
C11 C10 C14 Mo2 -64.0(4) . . . . ?
C16 Mo2 C14 C13 15.4(5) . . . . ?
C12 Mo2 C14 C13 -38.0(3) . . . . ?
C11 Mo2 C14 C13 -79.0(4) . . . . ?
C10 Mo2 C14 C13 -116.1(5) . . . . ?
S1 Mo2 C14 C13 170.4(3) . . . . ?
S3 Mo2 C14 C13 -111.4(4) . . . . ?
Mo1 Mo2 C14 C13 131.7(3) . . . . ?
Ru1 Mo2 C14 C13 120.1(3) . . . . ?
Ru2 Mo2 C14 C13 69.0(4) . . . . ?
C16 Mo2 C14 C10 131.5(4) . . . . ?
C13 Mo2 C14 C10 116.1(5) . . . . ?
C12 Mo2 C14 C10 78.1(4) . . . . ?
C11 Mo2 C14 C10 37.0(3) . . . . ?
S1 Mo2 C14 C10 -73.5(3) . . . . ?
S3 Mo2 C14 C10 4.6(5) . . . . ?
Mo1 Mo2 C14 C10 -112.2(3) . . . . ?
Ru1 Mo2 C14 C10 -123.9(3) . . . . ?
Ru2 Mo2 C14 C10 -174.9(3) . . . . ?
C8 Mo1 C15 C16 144.5(4) . . . . ?
S1 Mo1 C15 C16 6.3(5) . . . . ?
C9 Mo1 C15 C16 156.6(4) . . . . ?
C7 Mo1 C15 C16 -173.8(4) . . . . ?
C5 Mo1 C15 C16 -169.1(4) . . . . ?
C6 Mo1 C15 C16 -149.2(4) . . . . ?
S3 Mo1 C15 C16 62.4(3) . . . . ?
Mo2 Mo1 C15 C16 2.6(3) . . . . ?
Ru2 Mo1 C15 C16 -67.2(3) . . . . ?
Ru1 Mo1 C15 C16 -48.5(4) . . . . ?
C8 Mo1 C15 C17 -18.8(6) . . . . ?
S1 Mo1 C15 C17 -157.0(4) . . . . ?
C9 Mo1 C15 C17 -6.7(5) . . . . ?
C7 Mo1 C15 C17 22.9(7) . . . . ?
C5 Mo1 C15 C17 27.6(5) . . . . ?
C6 Mo1 C15 C17 47.5(5) . . . . ?
S3 Mo1 C15 C17 -100.9(5) . . . . ?
Mo2 Mo1 C15 C17 -160.7(5) . . . . ?
Ru2 Mo1 C15 C17 129.5(5) . . . . ?
Ru1 Mo1 C15 C17 148.2(4) . . . . ?
C8 Mo1 C15 Ru2 -148.3(2) . . . . ?
S1 Mo1 C15 Ru2 73.52(19) . . . . ?
C9 Mo1 C15 Ru2 -136.2(2) . . . . ?
C7 Mo1 C15 Ru2 -106.6(3) . . . . ?
C5 Mo1 C15 Ru2 -101.9(2) . . . . ?
C6 Mo1 C15 Ru2 -81.9(2) . . . . ?
S3 Mo1 C15 Ru2 129.65(15) . . . . ?
Mo2 Mo1 C15 Ru2 69.81(11) . . . . ?
Ru1 Mo1 C15 Ru2 18.72(16) . . . . ?
C3 Ru2 C15 C16 -169.2(3) . . . . ?
C4 Ru2 C15 C16 -77.3(4) . . . . ?
S2 Ru2 C15 C16 41.7(5) . . . . ?
Ru1 Ru2 C15 C16 92.2(3) . . . . ?
Mo1 Ru2 C15 C16 112.4(3) . . . . ?
Mo2 Ru2 C15 C16 47.2(3) . . . . ?
C3 Ru2 C15 C17 -48.1(6) . . . . ?
C4 Ru2 C15 C17 43.8(5) . . . . ?
C16 Ru2 C15 C17 121.1(6) . . . . ?
S2 Ru2 C15 C17 162.8(3) . . . . ?
Ru1 Ru2 C15 C17 -146.7(5) . . . . ?
Mo1 Ru2 C15 C17 -126.5(6) . . . . ?
Mo2 Ru2 C15 C17 168.3(5) . . . . ?
C3 Ru2 C15 Mo1 78.4(3) . . . . ?
C4 Ru2 C15 Mo1 170.3(2) . . . . ?
C16 Ru2 C15 Mo1 -112.4(3) . . . . ?
S2 Ru2 C15 Mo1 -70.7(4) . . . . ?
Ru1 Ru2 C15 Mo1 -20.21(17) . . . . ?
Mo2 Ru2 C15 Mo1 -65.20(11) . . . . ?
C17 C15 C16 C23 -1.6(9) . . . . ?
Mo1 C15 C16 C23 -165.0(4) . . . . ?
Ru2 C15 C16 C23 123.6(5) . . . . ?
C17 C15 C16 Mo2 160.1(5) . . . . ?
Mo1 C15 C16 Mo2 -3.3(4) . . . . ?
Ru2 C15 C16 Mo2 -74.7(3) . . . . ?
C17 C15 C16 Ru2 -125.2(6) . . . . ?
Mo1 C15 C16 Ru2 71.4(2) . . . . ?
C13 Mo2 C16 C15 158.0(4) . . . . ?
C12 Mo2 C16 C15 -167.4(4) . . . . ?
C14 Mo2 C16 C15 149.2(4) . . . . ?
C11 Mo2 C16 C15 -144.6(4) . . . . ?
C10 Mo2 C16 C15 -164.2(3) . . . . ?
S1 Mo2 C16 C15 0.7(5) . . . . ?
S3 Mo2 C16 C15 -56.6(3) . . . . ?
Mo1 Mo2 C16 C15 2.6(3) . . . . ?
Ru1 Mo2 C16 C15 55.5(4) . . . . ?
Ru2 Mo2 C16 C15 65.7(3) . . . . ?
C13 Mo2 C16 C23 -41.0(5) . . . . ?
C12 Mo2 C16 C23 -6.4(5) . . . . ?
C14 Mo2 C16 C23 -49.8(6) . . . . ?
C11 Mo2 C16 C23 16.4(5) . . . . ?
C10 Mo2 C16 C23 -3.2(7) . . . . ?
S1 Mo2 C16 C23 161.7(4) . . . . ?
S3 Mo2 C16 C23 104.4(5) . . . . ?
Mo1 Mo2 C16 C23 163.6(5) . . . . ?
Ru1 Mo2 C16 C23 -143.5(4) . . . . ?
Ru2 Mo2 C16 C23 -133.3(5) . . . . ?
C13 Mo2 C16 Ru2 92.31(19) . . . . ?
C12 Mo2 C16 Ru2 126.8(2) . . . . ?
C14 Mo2 C16 Ru2 83.5(3) . . . . ?
C11 Mo2 C16 Ru2 149.64(17) . . . . ?
C10 Mo2 C16 Ru2 130.1(3) . . . . ?
S1 Mo2 C16 Ru2 -65.0(2) . . . . ?
S3 Mo2 C16 Ru2 -122.34(15) . . . . ?
Mo1 Mo2 C16 Ru2 -63.14(11) . . . . ?
Ru1 Mo2 C16 Ru2 -10.28(16) . . . . ?
C3 Ru2 C16 C15 17.3(5) . . . . ?
C4 Ru2 C16 C15 105.2(4) . . . . ?
S2 Ru2 C16 C15 -159.7(3) . . . . ?
Ru1 Ru2 C16 C15 -101.2(3) . . . . ?
Mo1 Ru2 C16 C15 -48.7(3) . . . . ?
Mo2 Ru2 C16 C15 -111.9(3) . . . . ?
C3 Ru2 C16 C23 -99.5(6) . . . . ?
C4 Ru2 C16 C23 -11.6(5) . . . . ?
C15 Ru2 C16 C23 -116.8(6) . . . . ?
S2 Ru2 C16 C23 83.5(5) . . . . ?
Ru1 Ru2 C16 C23 142.0(4) . . . . ?
Mo1 Ru2 C16 C23 -165.5(5) . . . . ?
Mo2 Ru2 C16 C23 131.2(5) . . . . ?
C3 Ru2 C16 Mo2 129.3(4) . . . . ?
C4 Ru2 C16 Mo2 -142.8(2) . . . . ?
C15 Ru2 C16 Mo2 111.9(3) . . . . ?
S2 Ru2 C16 Mo2 -47.7(2) . . . . ?
Ru1 Ru2 C16 Mo2 10.79(17) . . . . ?
Mo1 Ru2 C16 Mo2 63.27(12) . . . . ?
C16 C15 C17 C22 99.0(8) . . . . ?
Mo1 C15 C17 C22 -100.6(7) . . . . ?
Ru2 C15 C17 C22 4.1(9) . . . . ?
C16 C15 C17 C18 -84.3(8) . . . . ?
Mo1 C15 C17 C18 76.1(7) . . . . ?
Ru2 C15 C17 C18 -179.2(5) . . . . ?
C22 C17 C18 C19 -0.7(10) . . . . ?
C15 C17 C18 C19 -177.6(6) . . . . ?
C17 C18 C19 C20 1.0(11) . . . . ?
C18 C19 C20 C21 -1.4(14) . . . . ?
C19 C20 C21 C22 1.6(15) . . . . ?
C18 C17 C22 C21 0.9(11) . . . . ?
C15 C17 C22 C21 177.7(7) . . . . ?
C20 C21 C22 C17 -1.4(14) . . . . ?
C15 C16 C23 C28 -123.4(6) . . . . ?
Mo2 C16 C23 C28 78.4(7) . . . . ?
Ru2 C16 C23 C28 -33.9(8) . . . . ?
C15 C16 C23 C24 61.2(8) . . . . ?
Mo2 C16 C23 C24 -97.1(6) . . . . ?
Ru2 C16 C23 C24 150.6(4) . . . . ?
C28 C23 C24 C25 1.8(9) . . . . ?
C16 C23 C24 C25 177.5(6) . . . . ?
C23 C24 C25 C26 0.6(10) . . . . ?
C24 C25 C26 C27 -2.0(10) . . . . ?
C25 C26 C27 C28 1.0(11) . . . . ?
C26 C27 C28 C23 1.4(11) . . . . ?
C24 C23 C28 C27 -2.8(9) . . . . ?
C16 C23 C28 C27 -178.3(6) . . . . ?
Mo1 S3 C29 C32 135.9(4) . . . . ?
Mo2 S3 C29 C32 61.0(5) . . . . ?
Mo1 S3 C29 C31 -104.0(4) . . . . ?
Mo2 S3 C29 C31 -178.9(4) . . . . ?
Ru1 S2 C30 C33 -75.8(5) . . . . ?
Ru2 S2 C30 C33 -151.6(4) . . . . ?
Ru1 S2 C30 C34 161.6(4) . . . . ?
Ru2 S2 C30 C34 85.8(5) . . . . ?
